data_2242424
loop_
_publ_author_name
'Giles, Ian D.'
'DeHope, Alan J.'
'Zuckerman, Nathaniel B.'
'Parrish, Damon A.'
'Pagoria, Philip F.'

_publ_section_title
;
 Effect of counter-ion on packing and crystal density of
 5,5'-(3,3'-bi[1,2,4-oxadiazole]-5,5'-diyl)bis(1<i>H</i>-tetrazol-1-olate)
 with five different cations
;
_journal_coeditor_code PK2606
_journal_issue 4
_journal_name_full 'Acta Crystallographica Section E'
_journal_page_first 505
_journal_page_last 513
_journal_paper_doi 10.1107/S205698901800364X
_journal_volume 74
_journal_year 2018
_chemical_formula_iupac '2C1 H4 N5 +, C6 N12 O4 2-, 4H2 O1'
_chemical_formula_moiety '2(C1 H4 N5 +), C6 N12 O4 2-, 4(H2 O1)'
_chemical_formula_sum 'C8 H16 N22 O8'
_chemical_formula_weight 548.355
_chemical_name_systematic
;
Bis(5-amino-1<i>H</i>-tetrazol-4-ium)
5,5'-(3,3'-bi[1,2,4-oxadiazole]-5,5'-diyl)bis(1<i>H</i>-tetrazol-1-olate)
;
_space_group_crystal_system monoclinic
_space_group_IT_number 14
_space_group_name_Hall '-P 2ybc'
_space_group_name_H-M_alt 'P 1 21/c 1'
_symmetry_space_group_name_Hall '-P 2ybc'
_symmetry_space_group_name_H-M 'P 1 21/c 1'
_atom_sites_solution_hydrogens mixed
_audit_creation_method SHELXL-2016/6
_cell_angle_alpha 90
_cell_angle_beta 96.2890(10)
_cell_angle_gamma 90
_cell_formula_units_Z 4
_cell_length_a 24.783(2)
_cell_length_b 12.7081(11)
_cell_length_c 6.8396(6)
_cell_measurement_reflns_used 5868
_cell_measurement_temperature 150(2)
_cell_measurement_theta_max 52.22
_cell_measurement_theta_min 5.91
_cell_volume 2141.1(3)
_computing_cell_refinement
;
APEX2 (Bruker, 2010)
;
_computing_data_collection
;
APEX2 (Bruker, 2010)
;
_computing_data_reduction
;
SAINT (Bruker, 2014) and XPREP (Bruker, 2014)
;
_computing_molecular_graphics
;
SHELXTL (Sheldrick, 2008)
;
_computing_publication_material
;
SHELXTL (Sheldrick, 2008)
;
_computing_structure_refinement
;
SHELXL2016 (Sheldrick, 2015)
;
_computing_structure_solution
;
SHELXTL (Sheldrick, 2008)
;
_diffrn_ambient_temperature 150(2)
_diffrn_measured_fraction_theta_full 0.998
_diffrn_measured_fraction_theta_max 0.992
_diffrn_measurement_device_type 'Bruker SMART APEXII CCD'
_diffrn_measurement_method '\w scans'
_diffrn_radiation_type MoK\a
_diffrn_radiation_wavelength 0.71073
_diffrn_reflns_av_R_equivalents 0.0269
_diffrn_reflns_limit_h_max 29
_diffrn_reflns_limit_h_min -30
_diffrn_reflns_limit_k_max 15
_diffrn_reflns_limit_k_min -15
_diffrn_reflns_limit_l_max 8
_diffrn_reflns_limit_l_min -8
_diffrn_reflns_number 18508
_diffrn_reflns_theta_full 25.242
_diffrn_reflns_theta_max 26.210
_diffrn_reflns_theta_min 0.827
_exptl_absorpt_coefficient_mu 0.148
_exptl_absorpt_correction_T_max 0.9941
_exptl_absorpt_correction_T_min 0.9597
_exptl_absorpt_correction_type multi-scan
_exptl_absorpt_process_details
;
(SADABS; Bruker, 2014)
;
_exptl_crystal_colour colorless
_exptl_crystal_density_diffrn 1.701
_exptl_crystal_density_method 'not measured'
_exptl_crystal_description rod
_exptl_crystal_F_000 1128
_exptl_crystal_size_max 0.280
_exptl_crystal_size_mid 0.040
_exptl_crystal_size_min 0.040
_refine_diff_density_max 0.368
_refine_diff_density_min -0.318
_refine_ls_extinction_method none
_refine_ls_goodness_of_fit_ref 1.139
_refine_ls_hydrogen_treatment mixed
_refine_ls_matrix_type full
_refine_ls_number_parameters 367
_refine_ls_number_reflns 4274
_refine_ls_number_restraints 0
_refine_ls_restrained_S_all 1.139
_refine_ls_R_factor_all 0.0497
_refine_ls_R_factor_gt 0.0356
_refine_ls_shift/su_max 0.000
_refine_ls_shift/su_mean 0.000
_refine_ls_structure_factor_coef Fsqd
_refine_ls_weighting_details 'w=1/[\s^2^(Fo^2^)+(0.0807P)^2^+0.1085P] where P=(Fo^2^+2Fc^2^)/3'
_refine_ls_weighting_scheme calc
_refine_ls_wR_factor_gt 0.1030
_refine_ls_wR_factor_ref 0.1262
_reflns_number_gt 3489
_reflns_number_total 4274
_reflns_threshold_expression 'I > 2\s(I)'
_cod_data_source_file pk2606sup1.cif
_cod_data_source_block 4
_cod_database_code 2242424
_shelx_space_group_comment
;
The symmetry employed for this shelxl refinement is uniquely defined
by the following loop, which should always be used as a source of
symmetry information in preference to the above space-group names.
They are only intended as comments.
;
_shelx_estimated_absorpt_t_min 0.960
_shelx_estimated_absorpt_t_max 0.994
_shelxl_version_number 2016/6

loop_
_space_group_symop_operation_xyz
'x, y, z'
'-x, y+1/2, -z+1/2'
'-x, -y, -z'
'x, -y-1/2, z-1/2'

loop_
_atom_site_type_symbol
_atom_site_label
_atom_site_fract_x
_atom_site_fract_y
_atom_site_fract_z
_atom_site_U_iso_or_equiv
_atom_site_adp_type
_atom_site_calc_flag
_atom_site_occupancy
N N1 0.41199(5) 0.76890(10) 0.63477(19) 0.0175(3) Uani d 1
N N2 0.46216(6) 0.76711(11) 0.7314(2) 0.0222(3) Uani d 1
N N3 0.47698(6) 0.66717(11) 0.7465(2) 0.0245(3) Uani d 1
N N4 0.43777(6) 0.60492(11) 0.6622(2) 0.0223(3) Uani d 1
C C5 0.39732(6) 0.66827(12) 0.5933(2) 0.0170(3) Uani d 1
C C6 0.34669(6) 0.63795(12) 0.4870(2) 0.0163(3) Uani d 1
O O7 0.33906(4) 0.53484(8) 0.44763(16) 0.0201(3) Uani d 1
N N8 0.28771(6) 0.52728(10) 0.3395(2) 0.0207(3) Uani d 1
C C9 0.27141(6) 0.62482(12) 0.3281(2) 0.0175(3) Uani d 1
N N10 0.30649(5) 0.69743(10) 0.41848(19) 0.0176(3) Uani d 1
C C11 0.21877(6) 0.65335(12) 0.2242(2) 0.0169(3) Uani d 1
N N12 0.20196(6) 0.75103(11) 0.2139(2) 0.0210(3) Uani d 1
O O13 0.15057(4) 0.74291(8) 0.10499(17) 0.0205(3) Uani d 1
C C14 0.14345(6) 0.63995(12) 0.0628(2) 0.0170(3) Uani d 1
N N15 0.18379(5) 0.58086(10) 0.1320(2) 0.0188(3) Uani d 1
C C16 0.09360(6) 0.60847(12) -0.0484(2) 0.0176(3) Uani d 1
N N17 0.07914(5) 0.50775(10) -0.08548(19) 0.0184(3) Uani d 1
N N18 0.02984(6) 0.50893(11) -0.1896(2) 0.0234(3) Uani d 1
N N19 0.01537(6) 0.60884(11) -0.2111(2) 0.0233(3) Uani d 1
N N20 0.05393(5) 0.67176(11) -0.1253(2) 0.0214(3) Uani d 1
O O21 0.38511(5) 0.85499(9) 0.59296(17) 0.0235(3) Uani d 1
O O22 0.10524(5) 0.42236(9) -0.03543(19) 0.0280(3) Uani d 1
C C23 -0.12543(7) 0.63807(13) -0.5210(2) 0.0197(4) Uani d 1
N N24 -0.12672(6) 0.53320(10) -0.5150(2) 0.0215(3) Uani d 1
H H24 -0.100593 0.492838 -0.459091 0.026 Uiso calc 1
N N25 -0.17470(6) 0.49815(12) -0.6087(2) 0.0283(4) Uani d 1
N N26 -0.20249(6) 0.57784(11) -0.6713(2) 0.0287(4) Uani d 1
N N27 -0.17293(6) 0.66536(11) -0.6197(2) 0.0223(3) Uani d 1
H H27 -0.183456 0.730349 -0.647016 0.027 Uiso calc 1
N N28 -0.08567(6) 0.70014(11) -0.4466(2) 0.0270(4) Uani d 1
H H28A -0.055908 0.672818 -0.384994 0.032 Uiso calc 1
H H28B -0.088925 0.768859 -0.458745 0.032 Uiso calc 1
C C29 0.62509(7) 0.63910(13) 0.9981(2) 0.0208(4) Uani d 1
N N30 0.62287(6) 0.74382(11) 1.0154(2) 0.0234(3) Uani d 1
H H30 0.594969 0.783225 0.971237 0.028 Uiso calc 1
N N31 0.67036(6) 0.78048(12) 1.1116(2) 0.0269(4) Uani d 1
N N32 0.70102(6) 0.70206(12) 1.1553(2) 0.0277(4) Uani d 1
N N33 0.67412(6) 0.61364(11) 1.0874(2) 0.0237(3) Uani d 1
H H33 0.687071 0.549235 1.100304 0.028 Uiso calc 1
N N34 0.58793(6) 0.57604(11) 0.9108(2) 0.0272(4) Uani d 1
H H34A 0.557155 0.602056 0.854686 0.033 Uiso calc 1
H H34B 0.593824 0.507786 0.908483 0.033 Uiso calc 1
O O1S -0.05800(5) 0.39192(10) -0.35612(19) 0.0270(3) Uani d 1
H H1SA -0.0549(9) 0.328(2) -0.374(3) 0.041 Uiso d 1
H H1SB -0.0263(9) 0.4142(18) -0.305(3) 0.041 Uiso d 1
O O2S 0.71190(6) 0.42019(10) 1.1563(2) 0.0282(3) Uani d 1
H H2SA 0.7426(10) 0.4009(18) 1.192(3) 0.042 Uiso d 1
H H2SB 0.6979(10) 0.3689(19) 1.103(3) 0.042 Uiso d 1
O O3S -0.20626(6) 0.85908(10) -0.6897(2) 0.0330(3) Uani d 1
H H3SA -0.2354(11) 0.8812(19) -0.736(4) 0.049 Uiso d 1
H H3SB -0.1880(11) 0.907(2) -0.639(4) 0.049 Uiso d 1
O O4S 0.44686(6) 0.38490(11) 0.6275(3) 0.0438(4) Uani d 1
H H4SA 0.4454(11) 0.447(3) 0.636(4) 0.066 Uiso d 1
H H4SB 0.4770(11) 0.367(2) 0.674(4) 0.066 Uiso d 1

loop_
_atom_site_aniso_label
_atom_site_aniso_U_11
_atom_site_aniso_U_22
_atom_site_aniso_U_33
_atom_site_aniso_U_12
_atom_site_aniso_U_13
_atom_site_aniso_U_23
N1 0.0158(7) 0.0142(7) 0.0216(7) -0.0010(5) -0.0014(5) -0.0011(5)
N2 0.0164(7) 0.0201(7) 0.0285(7) -0.0001(6) -0.0053(6) -0.0022(6)
N3 0.0177(7) 0.0202(7) 0.0334(8) 0.0007(6) -0.0069(6) -0.0038(6)
N4 0.0177(7) 0.0178(7) 0.0299(7) 0.0011(5) -0.0046(6) -0.0017(6)
C5 0.0150(8) 0.0144(8) 0.0210(8) -0.0006(6) -0.0007(6) -0.0003(6)
C6 0.0153(8) 0.0122(7) 0.0212(8) -0.0018(6) 0.0005(6) -0.0008(6)
O7 0.0158(6) 0.0127(6) 0.0302(6) 0.0000(4) -0.0054(5) -0.0008(5)
N8 0.0148(7) 0.0147(7) 0.0306(7) -0.0013(5) -0.0072(6) -0.0014(5)
C9 0.0147(8) 0.0141(8) 0.0229(8) -0.0020(6) -0.0017(6) -0.0006(6)
N10 0.0146(7) 0.0140(7) 0.0235(7) -0.0012(5) -0.0019(5) -0.0007(5)
C11 0.0142(8) 0.0145(8) 0.0212(8) -0.0016(6) -0.0012(6) -0.0003(6)
N12 0.0146(7) 0.0169(7) 0.0295(7) -0.0011(5) -0.0077(6) -0.0003(6)
O13 0.0155(6) 0.0129(6) 0.0309(6) 0.0005(4) -0.0070(5) -0.0029(5)
C14 0.0160(8) 0.0123(7) 0.0222(8) -0.0013(6) -0.0004(6) -0.0006(6)
N15 0.0159(7) 0.0130(7) 0.0264(7) -0.0013(5) -0.0031(6) -0.0008(5)
C16 0.0155(8) 0.0121(7) 0.0245(8) -0.0008(6) -0.0014(7) 0.0001(6)
N17 0.0140(7) 0.0130(7) 0.0268(7) -0.0002(5) -0.0039(6) -0.0004(5)
N18 0.0166(7) 0.0187(7) 0.0326(8) -0.0010(6) -0.0073(6) -0.0005(6)
N19 0.0177(7) 0.0192(7) 0.0310(8) -0.0008(6) -0.0059(6) 0.0011(6)
N20 0.0163(7) 0.0174(7) 0.0288(7) 0.0004(5) -0.0046(6) 0.0002(6)
O21 0.0212(6) 0.0127(6) 0.0350(7) 0.0028(5) -0.0046(5) 0.0003(5)
O22 0.0229(7) 0.0109(6) 0.0471(8) 0.0019(5) -0.0096(6) 0.0012(5)
C23 0.0210(8) 0.0161(8) 0.0213(8) 0.0023(7) -0.0008(7) 0.0010(6)
N24 0.0200(7) 0.0132(7) 0.0298(7) 0.0014(6) -0.0043(6) 0.0018(6)
N25 0.0233(8) 0.0194(8) 0.0402(8) -0.0015(6) -0.0066(7) 0.0003(6)
N26 0.0257(9) 0.0171(7) 0.0408(9) -0.0009(6) -0.0072(7) 0.0008(6)
N27 0.0208(8) 0.0141(7) 0.0304(7) 0.0015(6) -0.0042(6) 0.0005(6)
N28 0.0241(8) 0.0137(7) 0.0400(8) 0.0011(6) -0.0104(7) 0.0025(6)
C29 0.0214(9) 0.0175(8) 0.0231(8) 0.0032(7) 0.0008(7) 0.0005(6)
N30 0.0214(8) 0.0164(7) 0.0311(8) 0.0027(6) -0.0034(6) -0.0004(6)
N31 0.0242(8) 0.0209(8) 0.0341(8) -0.0001(6) -0.0039(6) -0.0025(6)
N32 0.0254(8) 0.0199(8) 0.0360(8) -0.0010(6) -0.0050(6) -0.0032(6)
N33 0.0233(8) 0.0145(7) 0.0320(8) 0.0033(6) -0.0033(6) -0.0006(6)
N34 0.0252(8) 0.0143(7) 0.0396(9) 0.0031(6) -0.0075(7) -0.0013(6)
O1S 0.0226(7) 0.0135(6) 0.0419(8) -0.0003(5) -0.0104(6) -0.0006(5)
O2S 0.0251(7) 0.0140(6) 0.0428(8) 0.0003(5) -0.0089(6) -0.0010(5)
O3S 0.0287(8) 0.0135(6) 0.0527(9) 0.0011(5) -0.0136(6) -0.0011(6)
O4S 0.0241(8) 0.0160(7) 0.0854(12) 0.0032(6) -0.0204(8) -0.0083(7)

loop_
_atom_type_symbol
_atom_type_description
_atom_type_scat_dispersion_real
_atom_type_scat_dispersion_imag
_atom_type_scat_source
C C 0.0033 0.0016 'International Tables Vol C Tables 4.2.6.8 and 6.1.1.4'
H H 0.0000 0.0000 'International Tables Vol C Tables 4.2.6.8 and 6.1.1.4'
N N 0.0061 0.0033 'International Tables Vol C Tables 4.2.6.8 and 6.1.1.4'
O O 0.0106 0.0060 'International Tables Vol C Tables 4.2.6.8 and 6.1.1.4'

loop_
_geom_angle_atom_site_label_1
_geom_angle_atom_site_label_2
_geom_angle_atom_site_label_3
_geom_angle
O21 N1 N2 123.26(12)
O21 N1 C5 129.24(13)
N2 N1 C5 107.49(12)
N3 N2 N1 106.79(12)
N2 N3 N4 110.65(13)
C5 N4 N3 106.20(13)
N4 C5 N1 108.87(14)
N4 C5 C6 126.93(14)
N1 C5 C6 124.17(14)
N10 C6 O7 114.16(13)
N10 C6 C5 128.49(14)
O7 C6 C5 117.34(13)
C6 O7 N8 105.75(11)
C9 N8 O7 102.93(12)
N8 C9 N10 115.91(14)
N8 C9 C11 121.30(14)
N10 C9 C11 122.79(14)
C6 N10 C9 101.26(13)
N12 C11 N15 115.54(14)
N12 C11 C9 121.58(14)
N15 C11 C9 122.88(14)
C11 N12 O13 102.91(12)
C14 O13 N12 105.92(11)
N15 C14 O13 113.96(13)
N15 C14 C16 128.05(14)
O13 C14 C16 117.99(13)
C14 N15 C11 101.67(13)
N20 C16 N17 109.25(13)
N20 C16 C14 126.58(14)
N17 C16 C14 124.14(14)
O22 N17 N18 123.35(13)
O22 N17 C16 129.37(13)
N18 N17 C16 107.28(12)
N19 N18 N17 106.80(12)
N18 N19 N20 110.74(13)
N19 N20 C16 105.92(13)
N28 C23 N24 127.21(15)
N28 C23 N27 128.20(15)
N24 C23 N27 104.59(14)
C23 N24 N25 109.56(13)
C23 N24 H24 125.2
N25 N24 H24 125.2
N26 N25 N24 108.08(14)
N25 N26 N27 107.94(14)
C23 N27 N26 109.82(14)
C23 N27 H27 125.1
N26 N27 H27 125.1
C23 N28 H28A 120.0
C23 N28 H28B 120.0
H28A N28 H28B 120.0
N34 C29 N30 127.83(16)
N34 C29 N33 128.02(15)
N30 C29 N33 104.15(14)
C29 N30 N31 109.89(14)
C29 N30 H30 125.1
N31 N30 H30 125.1
N32 N31 N30 107.93(14)
N31 N32 N33 108.03(14)
C29 N33 N32 110.00(14)
C29 N33 H33 125.0
N32 N33 H33 125.0
C29 N34 H34A 120.0
C29 N34 H34B 120.0
H34A N34 H34B 120.0
H1SA O1S H1SB 106(2)
H2SA O2S H2SB 104(2)
H3SA O3S H3SB 110(2)
H4SA O4S H4SB 107(3)

loop_
_geom_bond_atom_site_label_1
_geom_bond_atom_site_label_2
_geom_bond_distance
N1 O21 1.2964(17)
N1 N2 1.3429(19)
N1 C5 1.351(2)
N2 N3 1.3230(19)
N3 N4 1.3342(19)
N4 C5 1.331(2)
C5 C6 1.432(2)
C6 N10 1.297(2)
C6 O7 1.3468(18)
O7 N8 1.4033(16)
N8 C9 1.303(2)
C9 N10 1.368(2)
C9 C11 1.461(2)
C11 N12 1.309(2)
C11 N15 1.3704(19)
N12 O13 1.4071(17)
O13 C14 1.3473(18)
C14 N15 1.298(2)
C14 C16 1.435(2)
C16 N20 1.333(2)
C16 N17 1.346(2)
N17 O22 1.2902(17)
N17 N18 1.3450(19)
N18 N19 1.3232(19)
N19 N20 1.3322(19)
C23 N28 1.320(2)
C23 N24 1.334(2)
C23 N27 1.337(2)
N24 N25 1.362(2)
N24 H24 0.8800
N25 N26 1.272(2)
N26 N27 1.357(2)
N27 H27 0.8800
N28 H28A 0.8800
N28 H28B 0.8800
C29 N34 1.314(2)
C29 N30 1.338(2)
C29 N33 1.338(2)
N30 N31 1.366(2)
N30 H30 0.8800
N31 N32 1.269(2)
N32 N33 1.362(2)
N33 H33 0.8800
N34 H34A 0.8800
N34 H34B 0.8800
O1S H1SA 0.83(3)
O1S H1SB 0.87(2)
O2S H2SA 0.81(2)
O2S H2SB 0.81(3)
O3S H3SA 0.81(2)
O3S H3SB 0.82(3)
O4S H4SA 0.79(3)
O4S H4SB 0.81(3)

loop_
_geom_hbond_atom_site_label_D
_geom_hbond_atom_site_label_H
_geom_hbond_atom_site_label_A
_geom_hbond_site_symmetry_A
_geom_hbond_distance_DH
_geom_hbond_distance_HA
_geom_hbond_distance_DA
_geom_hbond_angle_DHA
N24 H24 O1S . 0.88 1.76 2.6267(18) 168.5
N27 H27 O3S . 0.88 1.74 2.6241(19) 176.8
N28 H28A N19 . 0.88 2.18 3.054(2) 175.5
N28 H28B O22 2_554 0.88 1.99 2.8656(19) 171.9
N30 H30 O4S 2_656 0.88 1.75 2.605(2) 164.8
N33 H33 O2S . 0.88 1.78 2.6544(19) 173.2
N34 H34A N3 . 0.88 2.20 3.080(2) 173.7
N34 H34B O21 2_646 0.88 2.01 2.8882(19) 174.5
O1S H1SA N20 2_544 0.83(3) 1.99(3) 2.8030(19) 170(2)
O1S H1SB N18 . 0.87(2) 1.94(2) 2.7758(19) 160(2)
O2S H2SA N12 2_646 0.81(2) 2.39(2) 3.0906(18) 144(2)
O2S H2SB N10 2_646 0.81(3) 2.19(2) 2.9038(18) 148(2)
O3S H3SA N8 2_554 0.81(2) 2.33(2) 3.0397(19) 147(2)
O3S H3SB N15 2_554 0.82(3) 2.21(3) 2.8915(19) 141(2)
O4S H4SA N4 . 0.79(3) 2.03(3) 2.817(2) 177(3)
O4S H4SB N2 2_646 0.81(3) 2.02(3) 2.789(2) 157(3)

loop_
_geom_torsion_atom_site_label_1
_geom_torsion_atom_site_label_2
_geom_torsion_atom_site_label_3
_geom_torsion_atom_site_label_4
_geom_torsion
O21 N1 N2 N3 -179.48(14)
C5 N1 N2 N3 0.14(17)
N1 N2 N3 N4 0.05(19)
N2 N3 N4 C5 -0.22(19)
N3 N4 C5 N1 0.30(18)
N3 N4 C5 C6 178.57(15)
O21 N1 C5 N4 179.30(15)
N2 N1 C5 N4 -0.28(18)
O21 N1 C5 C6 1.0(3)
N2 N1 C5 C6 -178.60(14)
N4 C5 C6 N10 179.82(16)
N1 C5 C6 N10 -2.2(3)
N4 C5 C6 O7 -1.6(2)
N1 C5 C6 O7 176.45(14)
N10 C6 O7 N8 0.35(18)
C5 C6 O7 N8 -178.46(13)
C6 O7 N8 C9 -0.01(16)
O7 N8 C9 N10 -0.31(18)
O7 N8 C9 C11 179.62(14)
O7 C6 N10 C9 -0.50(18)
C5 C6 N10 C9 178.15(16)
N8 C9 N10 C6 0.51(19)
C11 C9 N10 C6 -179.43(15)
N8 C9 C11 N12 179.34(16)
N10 C9 C11 N12 -0.7(2)
N8 C9 C11 N15 -0.6(2)
N10 C9 C11 N15 179.38(15)
N15 C11 N12 O13 0.36(18)
C9 C11 N12 O13 -179.54(14)
C11 N12 O13 C14 -0.42(16)
N12 O13 C14 N15 0.38(18)
N12 O13 C14 C16 179.79(13)
O13 C14 N15 C11 -0.16(18)
C16 C14 N15 C11 -179.50(16)
N12 C11 N15 C14 -0.14(19)
C9 C11 N15 C14 179.76(15)
N15 C14 C16 N20 -176.68(16)
O13 C14 C16 N20 4.0(2)
N15 C14 C16 N17 5.5(3)
O13 C14 C16 N17 -173.77(15)
N20 C16 N17 O22 -179.06(15)
C14 C16 N17 O22 -0.9(3)
N20 C16 N17 N18 0.78(18)
C14 C16 N17 N18 178.89(15)
O22 N17 N18 N19 179.15(14)
C16 N17 N18 N19 -0.70(18)
N17 N18 N19 N20 0.38(18)
N18 N19 N20 C16 0.10(18)
N17 C16 N20 N19 -0.54(18)
C14 C16 N20 N19 -178.59(15)
N28 C23 N24 N25 -179.78(17)
N27 C23 N24 N25 -0.22(18)
C23 N24 N25 N26 0.0(2)
N24 N25 N26 N27 0.2(2)
N28 C23 N27 N26 179.88(17)
N24 C23 N27 N26 0.33(18)
N25 N26 N27 C23 -0.3(2)
N34 C29 N30 N31 -178.26(17)
N33 C29 N30 N31 0.79(18)
C29 N30 N31 N32 -0.74(19)
N30 N31 N32 N33 0.35(19)
N34 C29 N33 N32 178.47(17)
N30 C29 N33 N32 -0.58(19)
N31 N32 N33 C29 0.1(2)

_cod_database_fobs_code 2242424
